data_7118080
loop_
_publ_author_name
'Marta Ayerbe Garcia'
'Wolfgang Frey'
'Mark R. Ringenberg'
'Max Schwilk'
'Rene Peters'

_publ_section_title
;
 Dinuclear planar chiral ferrocenyl gold(I) & gold(II) complexes
;
_journal_name_full Chem.Commun.
_journal_page_first 16806
_journal_paper_doi 10.1039/C5cc07018J
_journal_volume 51
_journal_year 2015
_chemical_absolute_configuration ad
_chemical_formula_moiety 'C32 H36 Au2 Cl2 Fe2 N2 O2'
_chemical_formula_sum 'C32 H36 Au2 Cl2 Fe2 N2 O2'
_chemical_formula_weight 1057.16
_chemical_name_systematic 'compound 8''
_space_group_IT_number 19
_symmetry_cell_setting orthorhombic
_symmetry_space_group_name_Hall 'P 2ac 2ab'
_symmetry_space_group_name_H-M 'P 21 21 21'
_atom_sites_solution_hydrogens geom
_atom_sites_solution_primary direct
_atom_sites_solution_secondary difmap
_audit_creation_method SHELXL-97
_audit_update_record
;
2015-03-30 deposited with the CCDC.
2015-09-23 downloaded from the CCDC.
;
_cell_angle_alpha 90.00
_cell_angle_beta 90.00
_cell_angle_gamma 90.00
_cell_formula_units_Z 4
_cell_length_a 10.0819(5)
_cell_length_b 15.2950(6)
_cell_length_c 20.4679(10)
_cell_measurement_reflns_used 6634
_cell_measurement_temperature 100(2)
_cell_measurement_theta_max 28.34
_cell_measurement_theta_min 1.66
_cell_volume 3156.2(3)
_computing_cell_refinement 'Bruker APEXII Software Suite, 2008'
_computing_data_collection 'Bruker APEXII Software Suite, 2008'
_computing_data_reduction 'Bruker APEXII Software Suite, 2008'
_computing_molecular_graphics 'SHELXTL-plus, XP (Sheldrick, 1991)'
_computing_structure_refinement 'SHELXL-97 (Sheldrick, 1997)'
_computing_structure_solution 'SHELXS-97 (Sheldrick, 1990)'
_diffrn_ambient_temperature 100(2)
_diffrn_measured_fraction_theta_full 0.995
_diffrn_measured_fraction_theta_max 0.995
_diffrn_measurement_device_type 'Bruker Kappa APEXII Duo'
_diffrn_measurement_method 'Omega + Phi Scans'
_diffrn_radiation_monochromator Triumph
_diffrn_radiation_source 'fine-focus sealed tube'
_diffrn_radiation_type MoK\a
_diffrn_radiation_wavelength 0.71073
_diffrn_reflns_av_R_equivalents 0.0663
_diffrn_reflns_av_sigmaI/netI 0.0767
_diffrn_reflns_limit_h_max 13
_diffrn_reflns_limit_h_min -13
_diffrn_reflns_limit_k_max 20
_diffrn_reflns_limit_k_min -20
_diffrn_reflns_limit_l_max 27
_diffrn_reflns_limit_l_min -26
_diffrn_reflns_number 30871
_diffrn_reflns_theta_full 28.34
_diffrn_reflns_theta_max 28.34
_diffrn_reflns_theta_min 1.66
_diffrn_standards_decay_% 0
_diffrn_standards_interval_count 0
_diffrn_standards_number 0
_exptl_absorpt_coefficient_mu 10.371
_exptl_absorpt_correction_T_max 0.8012
_exptl_absorpt_correction_T_min 0.3324
_exptl_absorpt_correction_type numerical
_exptl_absorpt_process_details 'Blessing, 1995'
_exptl_crystal_colour brown-yellow
_exptl_crystal_density_diffrn 2.225
_exptl_crystal_density_method 'not measured'
_exptl_crystal_description needle
_exptl_crystal_F_000 2008
_exptl_crystal_size_max 0.21
_exptl_crystal_size_mid 0.03
_exptl_crystal_size_min 0.03
_refine_diff_density_max 5.672
_refine_diff_density_min -2.707
_refine_diff_density_rms 0.281
_refine_ls_abs_structure_details 'Flack H D (1983), Acta Cryst. A39, 876-881'
_refine_ls_abs_structure_Flack 0.012(11)
_refine_ls_extinction_method none
_refine_ls_goodness_of_fit_ref 1.051
_refine_ls_hydrogen_treatment constr
_refine_ls_matrix_type full
_refine_ls_number_parameters 341
_refine_ls_number_reflns 7791
_refine_ls_number_restraints 54
_refine_ls_restrained_S_all 1.050
_refine_ls_R_factor_all 0.0623
_refine_ls_R_factor_gt 0.0478
_refine_ls_shift/su_max 0.001
_refine_ls_shift/su_mean 0.000
_refine_ls_structure_factor_coef Fsqd
_refine_ls_weighting_details 'calc w=1/[\s^2^(Fo^2^)+(0.0382P)^2^+18.3844P] where P=(Fo^2^+2Fc^2^)/3'
_refine_ls_weighting_scheme calc
_refine_ls_wR_factor_gt 0.0955
_refine_ls_wR_factor_ref 0.0992
_reflns_number_gt 6634
_reflns_number_total 7791
_reflns_threshold_expression >2sigma(I)
_cod_data_source_file c5cc07018j2.cif
_cod_data_source_block s2116lm
_cod_database_code 7118080

loop_
_symmetry_equiv_pos_as_xyz
'x, y, z'
'-x+1/2, -y, z+1/2'
'-x, y+1/2, -z+1/2'
'x+1/2, -y+1/2, -z'

loop_
_atom_site_label
_atom_site_type_symbol
_atom_site_fract_x
_atom_site_fract_y
_atom_site_fract_z
_atom_site_U_iso_or_equiv
_atom_site_adp_type
_atom_site_occupancy
_atom_site_symmetry_multiplicity
_atom_site_calc_flag
_atom_site_refinement_flags
_atom_site_disorder_assembly
_atom_site_disorder_group
Au1 Au 0.41229(3) 0.50341(2) 1.015347(19) 0.01127(9) Uani 1 1 d . . .
Cl1 Cl 0.8563(3) 0.45621(16) 0.92423(19) 0.0289(8) Uani 1 1 d . . .
Fe1 Fe 0.65680(16) 0.53141(10) 1.14979(9) 0.0203(4) Uani 1 1 d . . .
Au2 Au 0.63854(4) 0.47907(2) 0.96465(2) 0.01176(9) Uani 1 1 d . . .
Cl2 Cl 0.1996(3) 0.52905(17) 1.06408(15) 0.0189(6) Uani 1 1 d . . .
Fe2 Fe 0.61302(15) 0.26606(10) 0.88235(8) 0.0151(3) Uani 1 1 d . . .
O1 O 0.7373(8) 0.7318(5) 1.0280(5) 0.0215(18) Uani 1 1 d . . .
N1 N 0.6869(8) 0.6119(5) 0.9741(5) 0.015(2) Uani 1 1 d . . .
C1 C 0.5028(11) 0.5652(7) 1.0888(6) 0.015(2) Uani 1 1 d . . .
O2 O 0.2693(7) 0.3209(5) 0.8772(4) 0.0187(18) Uani 1 1 d . . .
N2 N 0.3208(9) 0.4382(6) 0.9369(5) 0.0168(15) Uani 1 1 d U . .
C2 C 0.6076(10) 0.6287(7) 1.0864(6) 0.014(2) Uani 1 1 d . . .
C3 C 0.6283(12) 0.6645(7) 1.1501(6) 0.018(2) Uani 1 1 d U . .
H3 H 0.6906 0.7085 1.1614 0.021 Uiso 1 1 calc R . .
C4 C 0.5382(12) 0.6218(7) 1.1936(6) 0.021(3) Uani 1 1 d . . .
H4 H 0.5320 0.6311 1.2394 0.025 Uiso 1 1 calc R . .
C5 C 0.4604(11) 0.5636(8) 1.1564(6) 0.020(3) Uani 1 1 d . . .
H5 H 0.3905 0.5285 1.1732 0.024 Uiso 1 1 calc R . .
C6 C 0.6762(13) 0.4089(8) 1.1882(7) 0.027(2) Uani 1 1 d . . .
H6 H 0.6064 0.3736 1.2049 0.032 Uiso 1 1 calc R . .
C7 C 0.7213(13) 0.4100(8) 1.1225(7) 0.027(2) Uani 1 1 d U . .
H7 H 0.6887 0.3751 1.0876 0.032 Uiso 1 1 calc R . .
C8 C 0.8230(15) 0.4723(9) 1.1187(8) 0.043(3) Uani 1 1 d . . .
H8 H 0.8692 0.4894 1.0803 0.052 Uiso 1 1 calc R . .
C9 C 0.8441(13) 0.5047(9) 1.1817(6) 0.035(3) Uani 1 1 d U . .
H9 H 0.9108 0.5453 1.1941 0.042 Uiso 1 1 calc R . .
C10 C 0.7501(15) 0.4669(9) 1.2234(8) 0.043(3) Uani 1 1 d . . .
H10 H 0.7395 0.4796 1.2685 0.052 Uiso 1 1 calc R . .
C11 C 0.6783(10) 0.6552(6) 1.0285(6) 0.0143(16) Uani 1 1 d U . .
C12 C 0.7559(11) 0.6652(7) 0.9247(6) 0.0143(16) Uani 1 1 d . . .
H12 H 0.8335 0.6312 0.9080 0.017 Uiso 1 1 calc R . .
C13 C 0.8077(12) 0.7418(7) 0.9653(7) 0.025(3) Uani 1 1 d . . .
H13A H 0.9049 0.7379 0.9714 0.030 Uiso 1 1 calc R . .
H13B H 0.7859 0.7984 0.9444 0.030 Uiso 1 1 calc R . .
C14 C 0.6658(11) 0.6878(8) 0.8669(6) 0.019(3) Uani 1 1 d . . .
H14 H 0.6413 0.6321 0.8443 0.023 Uiso 1 1 calc R . .
C15 C 0.7403(14) 0.7443(8) 0.8193(7) 0.027(3) Uani 1 1 d . . .
H15A H 0.7483 0.8036 0.8370 0.040 Uiso 1 1 calc R . .
H15B H 0.6922 0.7463 0.7777 0.040 Uiso 1 1 calc R . .
H15C H 0.8290 0.7199 0.8122 0.040 Uiso 1 1 calc R . .
C16 C 0.5335(11) 0.7348(9) 0.8893(7) 0.025(3) Uani 1 1 d . . .
H16A H 0.5555 0.7892 0.9121 0.038 Uiso 1 1 calc R . .
H16B H 0.4841 0.6962 0.9188 0.038 Uiso 1 1 calc R . .
H16C H 0.4790 0.7479 0.8509 0.038 Uiso 1 1 calc R . .
C17 C 0.5919(10) 0.3526(6) 0.9592(6) 0.013(2) Uani 1 1 d . . .
C18 C 0.4692(10) 0.3119(7) 0.9425(5) 0.013(2) Uani 1 1 d . . .
C19 C 0.4805(11) 0.2189(7) 0.9462(6) 0.018(3) Uani 1 1 d . . .
H19 H 0.4139 0.1775 0.9352 0.022 Uiso 1 1 calc R . .
C20 C 0.6098(10) 0.2001(7) 0.9694(6) 0.0166(16) Uani 1 1 d . . .
H20 H 0.6439 0.1439 0.9796 0.020 Uiso 1 1 calc R . .
C21 C 0.6805(11) 0.2823(7) 0.9746(6) 0.0166(16) Uani 1 1 d U . .
H21 H 0.7711 0.2885 0.9864 0.020 Uiso 1 1 calc R . .
C22 C 0.5684(13) 0.2036(8) 0.7970(6) 0.027(3) Uani 1 1 d . . .
H22 H 0.4933 0.1673 0.7899 0.032 Uiso 1 1 calc R . .
C23 C 0.6935(15) 0.1759(10) 0.8199(6) 0.032(3) Uani 1 1 d . . .
H23 H 0.7178 0.1173 0.8293 0.039 Uiso 1 1 calc R . .
C24 C 0.7774(14) 0.2503(9) 0.8265(8) 0.033(3) Uani 1 1 d U . .
H24 H 0.8659 0.2511 0.8424 0.040 Uiso 1 1 calc R . .
C25 C 0.7008(14) 0.3242(9) 0.8044(7) 0.032(2) Uani 1 1 d . . .
H25 H 0.7313 0.3830 0.8023 0.039 Uiso 1 1 calc R . .
C26 C 0.5746(14) 0.2953(9) 0.7864(7) 0.032(2) Uani 1 1 d . . .
H26 H 0.5048 0.3308 0.7700 0.039 Uiso 1 1 calc R . .
C27 C 0.3517(11) 0.3592(7) 0.9209(6) 0.018(2) Uani 1 1 d . . .
C28 C 0.2036(10) 0.4679(7) 0.9030(6) 0.017(2) Uani 1 1 d U . .
H28 H 0.1351 0.4886 0.9348 0.021 Uiso 1 1 calc R . .
C29 C 0.1581(11) 0.3810(7) 0.8694(6) 0.0168(15) Uani 1 1 d . . .
H29A H 0.0776 0.3576 0.8908 0.020 Uiso 1 1 calc R . .
H29B H 0.1388 0.3909 0.8225 0.020 Uiso 1 1 calc R . .
C30 C 0.2421(12) 0.5411(8) 0.8562(7) 0.0248(18) Uani 1 1 d U . .
H30 H 0.2795 0.5893 0.8836 0.030 Uiso 1 1 calc R . .
C31 C 0.3501(11) 0.5151(8) 0.8082(6) 0.0248(18) Uani 1 1 d . . .
H31A H 0.3288 0.4580 0.7892 0.037 Uiso 1 1 calc R . .
H31B H 0.4353 0.5116 0.8310 0.037 Uiso 1 1 calc R . .
H31C H 0.3557 0.5589 0.7733 0.037 Uiso 1 1 calc R . .
C32 C 0.1206(13) 0.5778(8) 0.8230(7) 0.030(3) Uani 1 1 d . . .
H32A H 0.1468 0.6249 0.7933 0.045 Uiso 1 1 calc R . .
H32B H 0.0594 0.6008 0.8560 0.045 Uiso 1 1 calc R . .
H32C H 0.0765 0.5313 0.7982 0.045 Uiso 1 1 calc R . .

loop_
_atom_site_aniso_label
_atom_site_aniso_U_11
_atom_site_aniso_U_22
_atom_site_aniso_U_33
_atom_site_aniso_U_23
_atom_site_aniso_U_13
_atom_site_aniso_U_12
Au1 0.00998(15) 0.00735(16) 0.01648(19) -0.00103(16) 0.00023(14) 0.00050(14)
Cl1 0.0066(10) 0.0091(11) 0.071(2) -0.0007(13) 0.0098(15) -0.0003(10)
Fe1 0.0232(8) 0.0180(8) 0.0198(9) -0.0054(7) -0.0060(7) 0.0082(7)
Au2 0.00852(15) 0.00832(17) 0.0185(2) -0.00320(16) -0.00100(16) -0.00001(13)
Cl2 0.0168(11) 0.0115(11) 0.0285(16) -0.0052(11) 0.0083(11) -0.0010(10)
Fe2 0.0157(8) 0.0148(7) 0.0147(8) -0.0023(6) 0.0004(7) -0.0004(6)
O1 0.026(4) 0.013(3) 0.025(5) -0.003(4) -0.002(4) -0.008(3)
N1 0.011(4) 0.009(4) 0.024(6) -0.002(4) -0.002(4) -0.003(3)
C1 0.013(5) 0.014(5) 0.019(7) -0.005(5) -0.003(5) -0.006(4)
O2 0.011(4) 0.022(4) 0.023(5) -0.006(4) -0.011(3) 0.000(3)
N2 0.015(2) 0.018(2) 0.017(3) 0.004(2) 0.000(2) 0.000(2)
C2 0.009(5) 0.015(5) 0.018(6) 0.002(4) -0.001(4) 0.001(4)
C3 0.017(3) 0.017(3) 0.019(3) -0.004(3) 0.001(3) 0.000(3)
C4 0.024(6) 0.018(5) 0.020(7) -0.006(5) 0.002(5) 0.008(5)
C5 0.013(5) 0.023(6) 0.023(7) -0.003(5) 0.000(5) 0.005(4)
C6 0.029(3) 0.025(3) 0.026(3) -0.001(2) -0.002(2) 0.004(2)
C7 0.029(3) 0.025(3) 0.026(3) -0.001(2) -0.002(2) 0.004(2)
C8 0.051(6) 0.033(5) 0.045(7) -0.006(5) -0.009(5) 0.027(5)
C9 0.033(4) 0.033(4) 0.039(4) -0.005(3) -0.005(3) 0.001(3)
C10 0.051(6) 0.033(5) 0.045(7) -0.006(5) -0.009(5) 0.027(5)
C11 0.012(2) 0.014(2) 0.017(3) -0.003(2) -0.001(2) 0.000(2)
C12 0.012(2) 0.014(2) 0.017(3) -0.003(2) -0.001(2) 0.000(2)
C13 0.023(6) 0.019(5) 0.033(8) 0.004(6) 0.000(6) -0.010(5)
C14 0.023(6) 0.025(6) 0.010(6) -0.005(5) 0.005(5) -0.005(5)
C15 0.034(7) 0.027(7) 0.020(8) 0.001(6) 0.001(6) -0.005(6)
C16 0.015(6) 0.038(7) 0.023(7) -0.001(6) -0.003(5) -0.003(5)
C17 0.013(4) 0.012(4) 0.013(5) -0.001(4) 0.005(5) 0.003(4)
C18 0.010(5) 0.019(5) 0.011(6) 0.000(4) 0.004(4) 0.003(4)
C19 0.021(6) 0.017(5) 0.016(6) -0.010(5) 0.005(5) -0.008(4)
C20 0.017(3) 0.019(2) 0.014(3) -0.001(2) -0.001(2) 0.004(2)
C21 0.017(3) 0.019(2) 0.014(3) -0.001(2) -0.001(2) 0.004(2)
C22 0.034(7) 0.025(6) 0.021(7) -0.011(5) -0.007(6) 0.002(5)
C23 0.043(8) 0.045(8) 0.009(7) -0.003(6) 0.006(6) 0.022(7)
C24 0.033(4) 0.035(4) 0.031(4) -0.002(3) 0.004(3) -0.001(3)
C25 0.038(6) 0.038(5) 0.021(5) 0.001(4) 0.008(4) -0.007(4)
C26 0.038(6) 0.038(5) 0.021(5) 0.001(4) 0.008(4) -0.007(4)
C27 0.009(5) 0.019(5) 0.026(7) -0.001(5) 0.000(5) -0.008(4)
C28 0.016(3) 0.015(3) 0.021(3) -0.001(3) 0.002(3) -0.003(2)
C29 0.015(2) 0.018(2) 0.017(3) 0.004(2) 0.000(2) 0.000(2)
C30 0.020(3) 0.029(3) 0.026(3) 0.005(2) 0.000(2) 0.000(2)
C31 0.020(3) 0.029(3) 0.026(3) 0.005(2) 0.000(2) 0.000(2)
C32 0.030(7) 0.032(6) 0.028(7) 0.019(6) 0.007(6) 0.008(5)

loop_
_atom_type_symbol
_atom_type_description
_atom_type_scat_dispersion_real
_atom_type_scat_dispersion_imag
_atom_type_scat_source
C C 0.0033 0.0016 'International Tables Vol C Tables 4.2.6.8 and 6.1.1.4'
H H 0.0000 0.0000 'International Tables Vol C Tables 4.2.6.8 and 6.1.1.4'
N N 0.0061 0.0033 'International Tables Vol C Tables 4.2.6.8 and 6.1.1.4'
O O 0.0106 0.0060 'International Tables Vol C Tables 4.2.6.8 and 6.1.1.4'
Cl Cl 0.1484 0.1585 'International Tables Vol C Tables 4.2.6.8 and 6.1.1.4'
Fe Fe 0.3463 0.8444 'International Tables Vol C Tables 4.2.6.8 and 6.1.1.4'
Au Au -2.0133 8.8022 'International Tables Vol C Tables 4.2.6.8 and 6.1.1.4'

loop_
_geom_angle_atom_site_label_1
_geom_angle_atom_site_label_2
_geom_angle_atom_site_label_3
_geom_angle
_geom_angle_site_symmetry_1
_geom_angle_site_symmetry_3
C1 Au1 N2 178.8(4) . .
C1 Au1 Cl2 91.1(3) . .
N2 Au1 Cl2 90.2(3) . .
C1 Au1 Au2 88.1(3) . .
N2 Au1 Au2 90.7(3) . .
Cl2 Au1 Au2 178.93(7) . .
C8 Fe1 C10 68.3(6) . .
C8 Fe1 C2 109.3(6) . .
C10 Fe1 C2 160.1(5) . .
C8 Fe1 C4 159.3(6) . .
C10 Fe1 C4 106.0(6) . .
C2 Fe1 C4 69.0(5) . .
C8 Fe1 C9 40.4(6) . .
C10 Fe1 C9 40.2(6) . .
C2 Fe1 C9 125.2(5) . .
C4 Fe1 C9 122.6(5) . .
C8 Fe1 C6 68.2(6) . .
C10 Fe1 C6 39.1(5) . .
C2 Fe1 C6 160.0(5) . .
C4 Fe1 C6 120.7(5) . .
C9 Fe1 C6 66.7(5) . .
C8 Fe1 C5 159.7(6) . .
C10 Fe1 C5 121.1(6) . .
C2 Fe1 C5 68.3(5) . .
C4 Fe1 C5 40.4(5) . .
C9 Fe1 C5 157.5(5) . .
C6 Fe1 C5 106.7(5) . .
C8 Fe1 C7 40.5(6) . .
C10 Fe1 C7 67.3(6) . .
C2 Fe1 C7 124.5(5) . .
C4 Fe1 C7 157.5(5) . .
C9 Fe1 C7 67.1(5) . .
C6 Fe1 C7 40.6(5) . .
C5 Fe1 C7 123.0(5) . .
C8 Fe1 C3 124.3(6) . .
C10 Fe1 C3 122.9(5) . .
C2 Fe1 C3 40.9(4) . .
C4 Fe1 C3 40.9(5) . .
C9 Fe1 C3 109.1(5) . .
C6 Fe1 C3 157.1(5) . .
C5 Fe1 C3 68.1(5) . .
C7 Fe1 C3 160.8(5) . .
C8 Fe1 C1 123.4(6) . .
C10 Fe1 C1 157.1(6) . .
C2 Fe1 C1 41.1(4) . .
C4 Fe1 C1 69.7(5) . .
C9 Fe1 C1 160.6(5) . .
C6 Fe1 C1 122.4(5) . .
C5 Fe1 C1 41.4(5) . .
C7 Fe1 C1 107.6(5) . .
C3 Fe1 C1 69.4(4) . .
C17 Au2 N1 177.9(4) . .
C17 Au2 Cl1 93.2(3) . .
N1 Au2 Cl1 87.7(2) . .
C17 Au2 Au1 87.3(3) . .
N1 Au2 Au1 91.7(2) . .
Cl1 Au2 Au1 176.23(9) . .
C19 Fe2 C21 70.1(5) . .
C19 Fe2 C18 41.5(4) . .
C21 Fe2 C18 68.4(4) . .
C19 Fe2 C24 150.5(5) . .
C21 Fe2 C24 105.4(5) . .
C18 Fe2 C24 165.5(5) . .
C19 Fe2 C25 164.0(6) . .
C21 Fe2 C25 122.3(5) . .
C18 Fe2 C25 129.6(5) . .
C24 Fe2 C25 41.6(6) . .
C19 Fe2 C22 104.0(5) . .
C21 Fe2 C22 158.5(5) . .
C18 Fe2 C22 121.6(5) . .
C24 Fe2 C22 69.0(6) . .
C25 Fe2 C22 68.2(6) . .
C19 Fe2 C20 40.9(4) . .
C21 Fe2 C20 41.7(4) . .
C18 Fe2 C20 68.3(4) . .
C24 Fe2 C20 116.4(5) . .
C25 Fe2 C20 155.1(5) . .
C22 Fe2 C20 120.7(5) . .
C19 Fe2 C23 115.4(5) . .
C21 Fe2 C23 122.2(5) . .
C18 Fe2 C23 153.6(6) . .
C24 Fe2 C23 40.9(6) . .
C25 Fe2 C23 68.4(6) . .
C22 Fe2 C23 40.3(5) . .
C20 Fe2 C23 102.6(5) . .
C19 Fe2 C26 125.2(5) . .
C21 Fe2 C26 158.6(5) . .
C18 Fe2 C26 111.7(5) . .
C24 Fe2 C26 68.9(6) . .
C25 Fe2 C26 40.0(5) . .
C22 Fe2 C26 40.6(5) . .
C20 Fe2 C26 159.6(5) . .
C23 Fe2 C26 67.9(6) . .
C19 Fe2 C17 70.4(4) . .
C21 Fe2 C17 41.0(4) . .
C18 Fe2 C17 40.8(4) . .
C24 Fe2 C17 126.1(5) . .
C25 Fe2 C17 111.3(5) . .
C22 Fe2 C17 158.2(5) . .
C20 Fe2 C17 69.6(4) . .
C23 Fe2 C17 161.3(5) . .
C26 Fe2 C17 124.8(5) . .
C11 O1 C13 108.5(9) . .
C11 N1 C12 109.8(8) . .
C11 N1 Au2 123.8(7) . .
C12 N1 Au2 125.7(7) . .
C2 C1 C5 105.2(10) . .
C2 C1 Au1 129.1(9) . .
C5 C1 Au1 125.2(8) . .
C2 C1 Fe1 68.6(6) . .
C5 C1 Fe1 68.8(6) . .
Au1 C1 Fe1 133.1(6) . .
C27 O2 C29 105.7(8) . .
C27 N2 C28 111.7(10) . .
C27 N2 Au1 122.2(8) . .
C28 N2 Au1 125.2(7) . .
C3 C2 C1 109.6(10) . .
C3 C2 C11 124.8(10) . .
C1 C2 C11 125.6(10) . .
C3 C2 Fe1 70.3(6) . .
C1 C2 Fe1 70.3(6) . .
C11 C2 Fe1 127.5(7) . .
C2 C3 C4 107.5(10) . .
C2 C3 Fe1 68.8(6) . .
C4 C3 Fe1 68.8(6) . .
C2 C3 H3 126.2 . .
C4 C3 H3 126.2 . .
Fe1 C3 H3 127.7 . .
C5 C4 C3 107.8(11) . .
C5 C4 Fe1 70.1(7) . .
C3 C4 Fe1 70.3(6) . .
C5 C4 H4 126.1 . .
C3 C4 H4 126.1 . .
Fe1 C4 H4 125.1 . .
C4 C5 C1 109.9(11) . .
C4 C5 Fe1 69.4(7) . .
C1 C5 Fe1 69.8(6) . .
C4 C5 H5 125.0 . .
C1 C5 H5 125.0 . .
Fe1 C5 H5 127.3 . .
C10 C6 C7 108.5(13) . .
C10 C6 Fe1 70.0(8) . .
C7 C6 Fe1 69.8(7) . .
C10 C6 H6 125.8 . .
C7 C6 H6 125.8 . .
Fe1 C6 H6 126.0 . .
C8 C7 C6 107.1(13) . .
C8 C7 Fe1 68.3(7) . .
C6 C7 Fe1 69.5(7) . .
C8 C7 H7 126.4 . .
C6 C7 H7 126.4 . .
Fe1 C7 H7 127.3 . .
C9 C8 C7 107.6(14) . .
C9 C8 Fe1 71.0(8) . .
C7 C8 Fe1 71.2(8) . .
C9 C8 H8 126.2 . .
C7 C8 H8 126.2 . .
Fe1 C8 H8 123.2 . .
C8 C9 C10 108.2(13) . .
C8 C9 Fe1 68.6(8) . .
C10 C9 Fe1 69.5(8) . .
C8 C9 H9 125.9 . .
C10 C9 H9 125.9 . .
Fe1 C9 H9 127.6 . .
C6 C10 C9 108.5(14) . .
C6 C10 Fe1 70.9(9) . .
C9 C10 Fe1 70.2(8) . .
C6 C10 H10 125.8 . .
C9 C10 H10 125.8 . .
Fe1 C10 H10 124.7 . .
N1 C11 O1 114.7(10) . .
N1 C11 C2 126.6(9) . .
O1 C11 C2 118.7(10) . .
N1 C12 C13 102.3(9) . .
N1 C12 C14 112.0(9) . .
C13 C12 C14 116.7(9) . .
N1 C12 H12 108.5 . .
C13 C12 H12 108.5 . .
C14 C12 H12 108.5 . .
O1 C13 C12 103.2(8) . .
O1 C13 H13A 111.1 . .
C12 C13 H13A 111.1 . .
O1 C13 H13B 111.1 . .
C12 C13 H13B 111.1 . .
H13A C13 H13B 109.1 . .
C15 C14 C12 109.5(10) . .
C15 C14 C16 110.3(10) . .
C12 C14 C16 112.2(9) . .
C15 C14 H14 108.2 . .
C12 C14 H14 108.2 . .
C16 C14 H14 108.2 . .
C14 C15 H15A 109.5 . .
C14 C15 H15B 109.5 . .
H15A C15 H15B 109.5 . .
C14 C15 H15C 109.5 . .
H15A C15 H15C 109.5 . .
H15B C15 H15C 109.5 . .
C14 C16 H16A 109.5 . .
C14 C16 H16B 109.5 . .
H16A C16 H16B 109.5 . .
C14 C16 H16C 109.5 . .
H16A C16 H16C 109.5 . .
H16B C16 H16C 109.5 . .
C18 C17 C21 105.4(9) . .
C18 C17 Au2 129.9(7) . .
C21 C17 Au2 124.7(8) . .
C18 C17 Fe2 68.1(6) . .
C21 C17 Fe2 67.8(6) . .
Au2 C17 Fe2 129.7(6) . .
C17 C18 C19 110.6(9) . .
C17 C18 C27 124.2(9) . .
C19 C18 C27 125.1(10) . .
C17 C18 Fe2 71.1(6) . .
C19 C18 Fe2 68.3(6) . .
C27 C18 Fe2 124.7(8) . .
C20 C19 C18 107.0(9) . .
C20 C19 Fe2 71.2(6) . .
C18 C19 Fe2 70.1(6) . .
C20 C19 H19 126.5 . .
C18 C19 H19 126.5 . .
Fe2 C19 H19 123.8 . .
C19 C20 C21 107.5(9) . .
C19 C20 Fe2 67.9(7) . .
C21 C20 Fe2 68.2(6) . .
C19 C20 H20 126.2 . .
C21 C20 H20 126.2 . .
Fe2 C20 H20 129.2 . .
C17 C21 C20 109.2(9) . .
C17 C21 Fe2 71.2(7) . .
C20 C21 Fe2 70.1(6) . .
C17 C21 H21 125.4 . .
C20 C21 H21 125.4 . .
Fe2 C21 H21 124.9 . .
C23 C22 C26 107.9(13) . .
C23 C22 Fe2 70.1(8) . .
C26 C22 Fe2 70.0(8) . .
C23 C22 H22 126.0 . .
C26 C22 H22 126.0 . .
Fe2 C22 H22 125.4 . .
C22 C23 C24 108.8(12) . .
C22 C23 Fe2 69.6(7) . .
C24 C23 Fe2 68.8(8) . .
C22 C23 H23 125.6 . .
C24 C23 H23 125.6 . .
Fe2 C23 H23 127.7 . .
C23 C24 C25 106.2(13) . .
C23 C24 Fe2 70.3(8) . .
C25 C24 Fe2 69.3(8) . .
C23 C24 H24 126.9 . .
C25 C24 H24 126.9 . .
Fe2 C24 H24 125.0 . .
C26 C25 C24 108.8(13) . .
C26 C25 Fe2 70.7(8) . .
C24 C25 Fe2 69.1(8) . .
C26 C25 H25 125.6 . .
C24 C25 H25 125.6 . .
Fe2 C25 H25 126.2 . .
C25 C26 C22 108.2(13) . .
C25 C26 Fe2 69.2(8) . .
C22 C26 Fe2 69.4(8) . .
C25 C26 H26 125.9 . .
C22 C26 H26 125.9 . .
Fe2 C26 H26 127.1 . .
N2 C27 O2 115.2(10) . .
N2 C27 C18 125.8(10) . .
O2 C27 C18 118.9(10) . .
N2 C28 C30 108.9(9) . .
N2 C28 C29 100.6(8) . .
C30 C28 C29 115.0(10) . .
N2 C28 H28 110.6 . .
C30 C28 H28 110.6 . .
C29 C28 H28 110.6 . .
O2 C29 C28 105.2(8) . .
O2 C29 H29A 110.7 . .
C28 C29 H29A 110.7 . .
O2 C29 H29B 110.7 . .
C28 C29 H29B 110.7 . .
H29A C29 H29B 108.8 . .
C32 C30 C31 112.8(11) . .
C32 C30 C28 110.4(10) . .
C31 C30 C28 113.3(10) . .
C32 C30 H30 106.6 . .
C31 C30 H30 106.6 . .
C28 C30 H30 106.6 . .
C30 C31 H31A 109.5 . .
C30 C31 H31B 109.5 . .
H31A C31 H31B 109.5 . .
C30 C31 H31C 109.5 . .
H31A C31 H31C 109.5 . .
H31B C31 H31C 109.5 . .
C30 C32 H32A 109.5 . .
C30 C32 H32B 109.5 . .
H32A C32 H32B 109.5 . .
C30 C32 H32C 109.5 . .
H32A C32 H32C 109.5 . .
H32B C32 H32C 109.5 . .

loop_
_geom_bond_atom_site_label_1
_geom_bond_atom_site_label_2
_geom_bond_distance
_geom_bond_site_symmetry_2
Au1 C1 1.996(11) .
Au1 N2 2.103(10) .
Au1 Cl2 2.397(3) .
Au1 Au2 2.5333(5) .
Cl1 Au2 2.372(3) .
Fe1 C8 2.007(14) .
Fe1 C10 2.031(15) .
Fe1 C2 2.036(11) .
Fe1 C4 2.036(11) .
Fe1 C9 2.040(13) .
Fe1 C6 2.042(13) .
Fe1 C5 2.045(11) .
Fe1 C7 2.046(13) .
Fe1 C3 2.055(11) .
Fe1 C1 2.058(11) .
Au2 C17 1.994(9) .
Au2 N1 2.099(8) .
Fe2 C19 2.003(11) .
Fe2 C21 2.022(12) .
Fe2 C18 2.027(11) .
Fe2 C24 2.027(15) .
Fe2 C25 2.030(14) .
Fe2 C22 2.041(12) .
Fe2 C20 2.047(12) .
Fe2 C23 2.048(13) .
Fe2 C26 2.050(14) .
Fe2 C17 2.067(11) .
O1 C11 1.314(12) .
O1 C13 1.475(15) .
N1 C11 1.298(14) .
N1 C12 1.472(14) .
C1 C2 1.436(14) .
C1 C5 1.449(17) .
O2 C27 1.355(13) .
O2 C29 1.459(12) .
N2 C27 1.290(14) .
N2 C28 1.444(14) .
C2 C3 1.429(16) .
C2 C11 1.441(16) .
C3 C4 1.429(16) .
C3 H3 0.9500 .
C4 C5 1.410(17) .
C4 H4 0.9500 .
C5 H5 0.9500 .
C6 C10 1.364(19) .
C6 C7 1.420(19) .
C6 H6 0.9500 .
C7 C8 1.40(2) .
C7 H7 0.9500 .
C8 C9 1.40(2) .
C8 H8 0.9500 .
C9 C10 1.40(2) .
C9 H9 0.9500 .
C10 H10 0.9500 .
C12 C13 1.528(15) .
C12 C14 1.531(16) .
C12 H12 1.0000 .
C13 H13A 0.9900 .
C13 H13B 0.9900 .
C14 C15 1.504(16) .
C14 C16 1.583(16) .
C14 H14 1.0000 .
C15 H15A 0.9800 .
C15 H15B 0.9800 .
C15 H15C 0.9800 .
C16 H16A 0.9800 .
C16 H16B 0.9800 .
C16 H16C 0.9800 .
C17 C18 1.427(15) .
C17 C21 1.433(14) .
C18 C19 1.429(15) .
C18 C27 1.457(15) .
C19 C20 1.417(15) .
C19 H19 0.9500 .
C20 C21 1.448(14) .
C20 H20 0.9500 .
C21 H21 0.9500 .
C22 C23 1.410(18) .
C22 C26 1.420(18) .
C22 H22 0.9500 .
C23 C24 1.42(2) .
C23 H23 0.9500 .
C24 C25 1.44(2) .
C24 H24 0.9500 .
C25 C26 1.40(2) .
C25 H25 0.9500 .
C26 H26 0.9500 .
C28 C30 1.524(16) .
C28 C29 1.565(15) .
C28 H28 1.0000 .
C29 H29A 0.9900 .
C29 H29B 0.9900 .
C30 C32 1.509(17) .
C30 C31 1.521(16) .
C30 H30 1.0000 .
C31 H31A 0.9800 .
C31 H31B 0.9800 .
C31 H31C 0.9800 .
C32 H32A 0.9800 .
C32 H32B 0.9800 .
C32 H32C 0.9800 .

loop_
_geom_torsion_atom_site_label_1
_geom_torsion_atom_site_label_2
_geom_torsion_atom_site_label_3
_geom_torsion_atom_site_label_4
_geom_torsion
_geom_torsion_site_symmetry_1
_geom_torsion_site_symmetry_2
_geom_torsion_site_symmetry_3
_geom_torsion_site_symmetry_4
C1 Au1 Au2 C17 127.4(5) . . . .
N2 Au1 Au2 C17 -52.7(4) . . . .
Cl2 Au1 Au2 C17 162(4) . . . .
C1 Au1 Au2 N1 -50.7(4) . . . .
N2 Au1 Au2 N1 129.1(4) . . . .
Cl2 Au1 Au2 N1 -16(4) . . . .
C1 Au1 Au2 Cl1 29.6(10) . . . .
N2 Au1 Au2 Cl1 -150.6(10) . . . .
Cl2 Au1 Au2 Cl1 64(4) . . . .
C17 Au2 N1 C11 -8(11) . . . .
Cl1 Au2 N1 C11 -123.5(8) . . . .
Au1 Au2 N1 C11 52.8(8) . . . .
C17 Au2 N1 C12 161(10) . . . .
Cl1 Au2 N1 C12 45.3(8) . . . .
Au1 Au2 N1 C12 -138.5(8) . . . .
N2 Au1 C1 C2 37(20) . . . .
Cl2 Au1 C1 C2 -135.1(10) . . . .
Au2 Au1 C1 C2 44.2(10) . . . .
N2 Au1 C1 C5 -153(19) . . . .
Cl2 Au1 C1 C5 35.0(9) . . . .
Au2 Au1 C1 C5 -145.6(9) . . . .
N2 Au1 C1 Fe1 -60(20) . . . .
Cl2 Au1 C1 Fe1 128.1(7) . . . .
Au2 Au1 C1 Fe1 -52.5(7) . . . .
C8 Fe1 C1 C2 -81.1(9) . . . .
C10 Fe1 C1 C2 164.0(12) . . . .
C4 Fe1 C1 C2 80.9(7) . . . .
C9 Fe1 C1 C2 -51.9(17) . . . .
C6 Fe1 C1 C2 -164.9(7) . . . .
C5 Fe1 C1 C2 116.9(9) . . . .
C7 Fe1 C1 C2 -122.8(7) . . . .
C3 Fe1 C1 C2 37.1(6) . . . .
C8 Fe1 C1 C5 162.0(8) . . . .
C10 Fe1 C1 C5 47.1(15) . . . .
C2 Fe1 C1 C5 -116.9(9) . . . .
C4 Fe1 C1 C5 -36.0(7) . . . .
C9 Fe1 C1 C5 -168.8(14) . . . .
C6 Fe1 C1 C5 78.2(8) . . . .
C7 Fe1 C1 C5 120.3(7) . . . .
C3 Fe1 C1 C5 -79.8(7) . . . .
C8 Fe1 C1 Au1 43.0(11) . . . .
C10 Fe1 C1 Au1 -71.9(17) . . . .
C2 Fe1 C1 Au1 124.1(11) . . . .
C4 Fe1 C1 Au1 -155.0(9) . . . .
C9 Fe1 C1 Au1 72.2(17) . . . .
C6 Fe1 C1 Au1 -40.8(10) . . . .
C5 Fe1 C1 Au1 -119.0(11) . . . .
C7 Fe1 C1 Au1 1.3(10) . . . .
C3 Fe1 C1 Au1 161.2(9) . . . .
C1 Au1 N2 C27 64(19) . . . .
Cl2 Au1 N2 C27 -123.9(9) . . . .
Au2 Au1 N2 C27 56.7(9) . . . .
C1 Au1 N2 C28 -128(19) . . . .
Cl2 Au1 N2 C28 44.2(8) . . . .
Au2 Au1 N2 C28 -135.2(8) . . . .
C5 C1 C2 C3 0.0(12) . . . .
Au1 C1 C2 C3 171.7(8) . . . .
Fe1 C1 C2 C3 -59.5(8) . . . .
C5 C1 C2 C11 -177.8(10) . . . .
Au1 C1 C2 C11 -6.2(16) . . . .
Fe1 C1 C2 C11 122.7(10) . . . .
C5 C1 C2 Fe1 59.5(7) . . . .
Au1 C1 C2 Fe1 -128.8(9) . . . .
C8 Fe1 C2 C3 -120.5(8) . . . .
C10 Fe1 C2 C3 -41.2(18) . . . .
C4 Fe1 C2 C3 37.5(7) . . . .
C9 Fe1 C2 C3 -78.3(8) . . . .
C6 Fe1 C2 C3 160.3(14) . . . .
C5 Fe1 C2 C3 81.1(7) . . . .
C7 Fe1 C2 C3 -163.0(7) . . . .
C1 Fe1 C2 C3 120.4(9) . . . .
C8 Fe1 C2 C1 119.1(7) . . . .
C10 Fe1 C2 C1 -161.6(15) . . . .
C4 Fe1 C2 C1 -82.9(7) . . . .
C9 Fe1 C2 C1 161.3(7) . . . .
C6 Fe1 C2 C1 39.9(17) . . . .
C5 Fe1 C2 C1 -39.4(6) . . . .
C7 Fe1 C2 C1 76.6(8) . . . .
C3 Fe1 C2 C1 -120.4(9) . . . .
C8 Fe1 C2 C11 -1.2(11) . . . .
C10 Fe1 C2 C11 78.1(19) . . . .
C4 Fe1 C2 C11 156.8(11) . . . .
C9 Fe1 C2 C11 41.0(12) . . . .
C6 Fe1 C2 C11 -80.4(17) . . . .
C5 Fe1 C2 C11 -159.7(11) . . . .
C7 Fe1 C2 C11 -43.7(12) . . . .
C3 Fe1 C2 C11 119.3(12) . . . .
C1 Fe1 C2 C11 -120.3(13) . . . .
C1 C2 C3 C4 1.4(12) . . . .
C11 C2 C3 C4 179.3(10) . . . .
Fe1 C2 C3 C4 -58.1(8) . . . .
C1 C2 C3 Fe1 59.5(8) . . . .
C11 C2 C3 Fe1 -122.6(10) . . . .
C8 Fe1 C3 C2 79.8(8) . . . .
C10 Fe1 C3 C2 164.5(7) . . . .
C4 Fe1 C3 C2 -119.7(10) . . . .
C9 Fe1 C3 C2 122.1(7) . . . .
C6 Fe1 C3 C2 -162.8(12) . . . .
C5 Fe1 C3 C2 -81.8(7) . . . .
C7 Fe1 C3 C2 47.1(18) . . . .
C1 Fe1 C3 C2 -37.2(6) . . . .
C8 Fe1 C3 C4 -160.4(8) . . . .
C10 Fe1 C3 C4 -75.7(9) . . . .
C2 Fe1 C3 C4 119.7(10) . . . .
C9 Fe1 C3 C4 -118.1(8) . . . .
C6 Fe1 C3 C4 -43.0(16) . . . .
C5 Fe1 C3 C4 38.0(7) . . . .
C7 Fe1 C3 C4 166.8(14) . . . .
C1 Fe1 C3 C4 82.5(8) . . . .
C2 C3 C4 C5 -2.3(13) . . . .
Fe1 C3 C4 C5 -60.4(8) . . . .
C2 C3 C4 Fe1 58.1(7) . . . .
C8 Fe1 C4 C5 170.0(15) . . . .
C10 Fe1 C4 C5 -119.5(8) . . . .
C2 Fe1 C4 C5 80.8(8) . . . .
C9 Fe1 C4 C5 -160.0(8) . . . .
C6 Fe1 C4 C5 -79.6(9) . . . .
C7 Fe1 C4 C5 -50.4(17) . . . .
C3 Fe1 C4 C5 118.3(10) . . . .
C1 Fe1 C4 C5 36.8(7) . . . .
C8 Fe1 C4 C3 51.6(19) . . . .
C10 Fe1 C4 C3 122.2(8) . . . .
C2 Fe1 C4 C3 -37.5(7) . . . .
C9 Fe1 C4 C3 81.6(9) . . . .
C6 Fe1 C4 C3 162.0(7) . . . .
C5 Fe1 C4 C3 -118.3(11) . . . .
C7 Fe1 C4 C3 -168.7(13) . . . .
C1 Fe1 C4 C3 -81.5(7) . . . .
C3 C4 C5 C1 2.3(13) . . . .
Fe1 C4 C5 C1 -58.1(8) . . . .
C3 C4 C5 Fe1 60.5(8) . . . .
C2 C1 C5 C4 -1.5(12) . . . .
Au1 C1 C5 C4 -173.5(8) . . . .
Fe1 C1 C5 C4 57.9(8) . . . .
C2 C1 C5 Fe1 -59.4(7) . . . .
Au1 C1 C5 Fe1 128.6(8) . . . .
C8 Fe1 C5 C4 -169.8(16) . . . .
C10 Fe1 C5 C4 77.8(9) . . . .
C2 Fe1 C5 C4 -82.6(8) . . . .
C9 Fe1 C5 C4 48.6(16) . . . .
C6 Fe1 C5 C4 117.9(8) . . . .
C7 Fe1 C5 C4 159.4(8) . . . .
C3 Fe1 C5 C4 -38.4(7) . . . .
C1 Fe1 C5 C4 -121.7(10) . . . .
C8 Fe1 C5 C1 -48.1(19) . . . .
C10 Fe1 C5 C1 -160.5(7) . . . .
C2 Fe1 C5 C1 39.1(6) . . . .
C4 Fe1 C5 C1 121.7(10) . . . .
C9 Fe1 C5 C1 170.3(12) . . . .
C6 Fe1 C5 C1 -120.4(7) . . . .
C7 Fe1 C5 C1 -78.9(8) . . . .
C3 Fe1 C5 C1 83.3(7) . . . .
C8 Fe1 C6 C10 81.9(10) . . . .
C2 Fe1 C6 C10 168.6(13) . . . .
C4 Fe1 C6 C10 -77.2(10) . . . .
C9 Fe1 C6 C10 38.1(9) . . . .
C5 Fe1 C6 C10 -119.0(9) . . . .
C7 Fe1 C6 C10 119.6(12) . . . .
C3 Fe1 C6 C10 -45.9(17) . . . .
C1 Fe1 C6 C10 -161.4(9) . . . .
C8 Fe1 C6 C7 -37.6(8) . . . .
C10 Fe1 C6 C7 -119.6(12) . . . .
C2 Fe1 C6 C7 49.1(17) . . . .
C4 Fe1 C6 C7 163.3(8) . . . .
C9 Fe1 C6 C7 -81.5(8) . . . .
C5 Fe1 C6 C7 121.5(8) . . . .
C3 Fe1 C6 C7 -165.4(12) . . . .
C1 Fe1 C6 C7 79.0(9) . . . .
C10 C6 C7 C8 -1.4(15) . . . .
Fe1 C6 C7 C8 58.1(9) . . . .
C10 C6 C7 Fe1 -59.5(9) . . . .
C10 Fe1 C7 C8 -82.6(10) . . . .
C2 Fe1 C7 C8 79.1(10) . . . .
C4 Fe1 C7 C8 -159.4(13) . . . .
C9 Fe1 C7 C8 -38.8(9) . . . .
C6 Fe1 C7 C8 -119.1(12) . . . .
C5 Fe1 C7 C8 164.1(9) . . . .
C3 Fe1 C7 C8 43.5(19) . . . .
C1 Fe1 C7 C8 121.2(9) . . . .
C8 Fe1 C7 C6 119.1(12) . . . .
C10 Fe1 C7 C6 36.5(8) . . . .
C2 Fe1 C7 C6 -161.7(7) . . . .
C4 Fe1 C7 C6 -40.2(17) . . . .
C9 Fe1 C7 C6 80.3(8) . . . .
C5 Fe1 C7 C6 -76.8(9) . . . .
C3 Fe1 C7 C6 162.7(14) . . . .
C1 Fe1 C7 C6 -119.6(8) . . . .
C6 C7 C8 C9 3.2(14) . . . .
Fe1 C7 C8 C9 62.1(9) . . . .
C6 C7 C8 Fe1 -58.9(9) . . . .
C10 Fe1 C8 C9 -36.9(9) . . . .
C2 Fe1 C8 C9 122.0(9) . . . .
C4 Fe1 C8 C9 41(2) . . . .
C6 Fe1 C8 C9 -79.2(9) . . . .
C5 Fe1 C8 C9 -158.4(14) . . . .
C7 Fe1 C8 C9 -117.0(13) . . . .
C3 Fe1 C8 C9 79.0(10) . . . .
C1 Fe1 C8 C9 165.5(8) . . . .
C10 Fe1 C8 C7 80.1(9) . . . .
C2 Fe1 C8 C7 -121.0(8) . . . .
C4 Fe1 C8 C7 157.5(14) . . . .
C9 Fe1 C8 C7 117.0(13) . . . .
C6 Fe1 C8 C7 37.8(8) . . . .
C5 Fe1 C8 C7 -41(2) . . . .
C3 Fe1 C8 C7 -164.1(8) . . . .
C1 Fe1 C8 C7 -77.5(10) . . . .
C7 C8 C9 C10 -3.9(15) . . . .
Fe1 C8 C9 C10 58.4(9) . . . .
C7 C8 C9 Fe1 -62.3(9) . . . .
C10 Fe1 C9 C8 120.3(13) . . . .
C2 Fe1 C9 C8 -78.2(10) . . . .
C4 Fe1 C9 C8 -164.2(9) . . . .
C6 Fe1 C9 C8 83.2(10) . . . .
C5 Fe1 C9 C8 160.5(12) . . . .
C7 Fe1 C9 C8 38.9(9) . . . .
C3 Fe1 C9 C8 -120.9(9) . . . .
C1 Fe1 C9 C8 -39.0(19) . . . .
C8 Fe1 C9 C10 -120.3(13) . . . .
C2 Fe1 C9 C10 161.5(8) . . . .
C4 Fe1 C9 C10 75.5(9) . . . .
C6 Fe1 C9 C10 -37.0(8) . . . .
C5 Fe1 C9 C10 40.2(17) . . . .
C7 Fe1 C9 C10 -81.4(9) . . . .
C3 Fe1 C9 C10 118.8(8) . . . .
C1 Fe1 C9 C10 -159.3(13) . . . .
C7 C6 C10 C9 -1.0(15) . . . .
Fe1 C6 C10 C9 -60.4(9) . . . .
C7 C6 C10 Fe1 59.4(9) . . . .
C8 C9 C10 C6 3.1(15) . . . .
Fe1 C9 C10 C6 60.8(10) . . . .
C8 C9 C10 Fe1 -57.8(9) . . . .
C8 Fe1 C10 C6 -81.7(9) . . . .
C2 Fe1 C10 C6 -168.6(13) . . . .
C4 Fe1 C10 C6 119.3(9) . . . .
C9 Fe1 C10 C6 -118.8(12) . . . .
C5 Fe1 C10 C6 78.0(10) . . . .
C7 Fe1 C10 C6 -37.9(8) . . . .
C3 Fe1 C10 C6 160.6(8) . . . .
C1 Fe1 C10 C6 43.6(18) . . . .
C8 Fe1 C10 C9 37.0(8) . . . .
C2 Fe1 C10 C9 -49.8(19) . . . .
C4 Fe1 C10 C9 -121.9(8) . . . .
C6 Fe1 C10 C9 118.8(12) . . . .
C5 Fe1 C10 C9 -163.2(8) . . . .
C7 Fe1 C10 C9 80.9(9) . . . .
C3 Fe1 C10 C9 -80.7(9) . . . .
C1 Fe1 C10 C9 162.4(11) . . . .
C12 N1 C11 O1 -3.4(13) . . . .
Au2 N1 C11 O1 166.9(7) . . . .
C12 N1 C11 C2 174.1(10) . . . .
Au2 N1 C11 C2 -15.6(15) . . . .
C13 O1 C11 N1 -5.1(12) . . . .
C13 O1 C11 C2 177.2(9) . . . .
C3 C2 C11 N1 162.2(11) . . . .
C1 C2 C11 N1 -20.3(17) . . . .
Fe1 C2 C11 N1 71.3(14) . . . .
C3 C2 C11 O1 -20.4(16) . . . .
C1 C2 C11 O1 157.1(10) . . . .
Fe1 C2 C11 O1 -111.3(10) . . . .
C11 N1 C12 C13 9.8(11) . . . .
Au2 N1 C12 C13 -160.3(7) . . . .
C11 N1 C12 C14 -116.0(10) . . . .
Au2 N1 C12 C14 73.9(11) . . . .
C11 O1 C13 C12 10.8(11) . . . .
N1 C12 C13 O1 -11.9(10) . . . .
C14 C12 C13 O1 110.7(11) . . . .
N1 C12 C14 C15 178.3(9) . . . .
C13 C12 C14 C15 60.9(13) . . . .
N1 C12 C14 C16 55.4(12) . . . .
C13 C12 C14 C16 -62.0(13) . . . .
N1 Au2 C17 C18 101(11) . . . .
Cl1 Au2 C17 C18 -143.8(10) . . . .
Au1 Au2 C17 C18 39.9(10) . . . .
N1 Au2 C17 C21 -77(11) . . . .
Cl1 Au2 C17 C21 38.5(10) . . . .
Au1 Au2 C17 C21 -137.8(10) . . . .
N1 Au2 C17 Fe2 -166(10) . . . .
Cl1 Au2 C17 Fe2 -50.3(7) . . . .
Au1 Au2 C17 Fe2 133.5(6) . . . .
C19 Fe2 C17 C18 -36.4(6) . . . .
C21 Fe2 C17 C18 -118.2(9) . . . .
C24 Fe2 C17 C18 171.5(7) . . . .
C25 Fe2 C17 C18 126.6(7) . . . .
C22 Fe2 C17 C18 42.4(15) . . . .
C20 Fe2 C17 C18 -80.1(6) . . . .
C23 Fe2 C17 C18 -148.2(16) . . . .
C26 Fe2 C17 C18 83.5(8) . . . .
C19 Fe2 C17 C21 81.8(7) . . . .
C18 Fe2 C17 C21 118.2(9) . . . .
C24 Fe2 C17 C21 -70.3(8) . . . .
C25 Fe2 C17 C21 -115.2(7) . . . .
C22 Fe2 C17 C21 160.6(12) . . . .
C20 Fe2 C17 C21 38.1(6) . . . .
C23 Fe2 C17 C21 -30.0(18) . . . .
C26 Fe2 C17 C21 -158.3(7) . . . .
C19 Fe2 C17 Au2 -160.8(8) . . . .
C21 Fe2 C17 Au2 117.4(10) . . . .
C18 Fe2 C17 Au2 -124.3(10) . . . .
C24 Fe2 C17 Au2 47.1(10) . . . .
C25 Fe2 C17 Au2 2.3(9) . . . .
C22 Fe2 C17 Au2 -82.0(15) . . . .
C20 Fe2 C17 Au2 155.6(8) . . . .
C23 Fe2 C17 Au2 87.5(17) . . . .
C26 Fe2 C17 Au2 -40.9(9) . . . .
C21 C17 C18 C19 -0.8(13) . . . .
Au2 C17 C18 C19 -178.9(8) . . . .
Fe2 C17 C18 C19 56.9(8) . . . .
C21 C17 C18 C27 -177.5(11) . . . .
Au2 C17 C18 C27 4.4(17) . . . .
Fe2 C17 C18 C27 -119.7(11) . . . .
C21 C17 C18 Fe2 -57.8(8) . . . .
Au2 C17 C18 Fe2 124.2(10) . . . .
C19 Fe2 C18 C17 122.4(9) . . . .
C21 Fe2 C18 C17 38.4(6) . . . .
C24 Fe2 C18 C17 -29(2) . . . .
C25 Fe2 C18 C17 -76.2(8) . . . .
C22 Fe2 C18 C17 -162.9(6) . . . .
C20 Fe2 C18 C17 83.5(6) . . . .
C23 Fe2 C18 C17 157.7(10) . . . .
C26 Fe2 C18 C17 -118.5(7) . . . .
C21 Fe2 C18 C19 -84.0(7) . . . .
C24 Fe2 C18 C19 -151(2) . . . .
C25 Fe2 C18 C19 161.4(8) . . . .
C22 Fe2 C18 C19 74.7(8) . . . .
C20 Fe2 C18 C19 -39.0(7) . . . .
C23 Fe2 C18 C19 35.3(14) . . . .
C26 Fe2 C18 C19 119.1(7) . . . .
C17 Fe2 C18 C19 -122.4(9) . . . .
C19 Fe2 C18 C27 -118.6(12) . . . .
C21 Fe2 C18 C27 157.4(10) . . . .
C24 Fe2 C18 C27 90(2) . . . .
C25 Fe2 C18 C27 42.8(12) . . . .
C22 Fe2 C18 C27 -43.9(11) . . . .
C20 Fe2 C18 C27 -157.5(10) . . . .
C23 Fe2 C18 C27 -83.3(14) . . . .
C26 Fe2 C18 C27 0.5(11) . . . .
C17 Fe2 C18 C27 119.0(12) . . . .
C17 C18 C19 C20 3.4(13) . . . .
C27 C18 C19 C20 -179.9(11) . . . .
Fe2 C18 C19 C20 62.0(8) . . . .
C17 C18 C19 Fe2 -58.6(8) . . . .
C27 C18 C19 Fe2 118.1(11) . . . .
C21 Fe2 C19 C20 -37.4(6) . . . .
C18 Fe2 C19 C20 -116.9(9) . . . .
C24 Fe2 C19 C20 48.9(13) . . . .
C25 Fe2 C19 C20 179.8(17) . . . .
C22 Fe2 C19 C20 121.0(7) . . . .
C23 Fe2 C19 C20 79.7(8) . . . .
C26 Fe2 C19 C20 159.6(7) . . . .
C17 Fe2 C19 C20 -81.1(6) . . . .
C21 Fe2 C19 C18 79.5(7) . . . .
C24 Fe2 C19 C18 165.8(10) . . . .
C25 Fe2 C19 C18 -63(2) . . . .
C22 Fe2 C19 C18 -122.1(7) . . . .
C20 Fe2 C19 C18 116.9(9) . . . .
C23 Fe2 C19 C18 -163.5(7) . . . .
C26 Fe2 C19 C18 -83.5(8) . . . .
C17 Fe2 C19 C18 35.8(6) . . . .
C18 C19 C20 C21 -4.6(13) . . . .
Fe2 C19 C20 C21 56.7(8) . . . .
C18 C19 C20 Fe2 -61.3(8) . . . .
C21 Fe2 C20 C19 120.8(9) . . . .
C18 Fe2 C20 C19 39.5(6) . . . .
C24 Fe2 C20 C19 -155.5(7) . . . .
C25 Fe2 C20 C19 -179.9(11) . . . .
C22 Fe2 C20 C19 -75.3(8) . . . .
C23 Fe2 C20 C19 -114.4(7) . . . .
C26 Fe2 C20 C19 -54.8(16) . . . .
C17 Fe2 C20 C19 83.3(6) . . . .
C19 Fe2 C20 C21 -120.8(9) . . . .
C18 Fe2 C20 C21 -81.3(6) . . . .
C24 Fe2 C20 C21 83.6(7) . . . .
C25 Fe2 C20 C21 59.3(14) . . . .
C22 Fe2 C20 C21 163.8(7) . . . .
C23 Fe2 C20 C21 124.7(7) . . . .
C26 Fe2 C20 C21 -175.7(13) . . . .
C17 Fe2 C20 C21 -37.5(6) . . . .
C18 C17 C21 C20 -2.1(13) . . . .
Au2 C17 C21 C20 176.1(8) . . . .
Fe2 C17 C21 C20 -60.0(8) . . . .
C18 C17 C21 Fe2 58.0(8) . . . .
Au2 C17 C21 Fe2 -123.9(8) . . . .
C19 C20 C21 C17 4.2(13) . . . .
Fe2 C20 C21 C17 60.7(8) . . . .
C19 C20 C21 Fe2 -56.5(8) . . . .
C19 Fe2 C21 C17 -82.8(7) . . . .
C18 Fe2 C21 C17 -38.2(6) . . . .
C24 Fe2 C21 C17 127.9(7) . . . .
C25 Fe2 C21 C17 85.9(8) . . . .
C22 Fe2 C21 C17 -160.3(13) . . . .
C20 Fe2 C21 C17 -119.5(9) . . . .
C23 Fe2 C21 C17 169.1(7) . . . .
C26 Fe2 C21 C17 56.4(16) . . . .
C19 Fe2 C21 C20 36.8(6) . . . .
C18 Fe2 C21 C20 81.3(6) . . . .
C24 Fe2 C21 C20 -112.6(7) . . . .
C25 Fe2 C21 C20 -154.6(7) . . . .
C22 Fe2 C21 C20 -40.8(16) . . . .
C23 Fe2 C21 C20 -71.4(8) . . . .
C26 Fe2 C21 C20 175.9(13) . . . .
C17 Fe2 C21 C20 119.5(9) . . . .
C19 Fe2 C22 C23 -112.9(9) . . . .
C21 Fe2 C22 C23 -41.7(18) . . . .
C18 Fe2 C22 C23 -154.1(8) . . . .
C24 Fe2 C22 C23 37.0(8) . . . .
C25 Fe2 C22 C23 81.8(9) . . . .
C20 Fe2 C22 C23 -72.1(9) . . . .
C26 Fe2 C22 C23 118.7(12) . . . .
C17 Fe2 C22 C23 174.8(12) . . . .
C19 Fe2 C22 C26 128.4(8) . . . .
C21 Fe2 C22 C26 -160.4(12) . . . .
C18 Fe2 C22 C26 87.2(9) . . . .
C24 Fe2 C22 C26 -81.7(9) . . . .
C25 Fe2 C22 C26 -36.9(8) . . . .
C20 Fe2 C22 C26 169.2(7) . . . .
C23 Fe2 C22 C26 -118.7(12) . . . .
C17 Fe2 C22 C26 56.1(16) . . . .
C26 C22 C23 C24 2.5(16) . . . .
Fe2 C22 C23 C24 -57.6(10) . . . .
C26 C22 C23 Fe2 60.1(9) . . . .
C19 Fe2 C23 C22 81.7(9) . . . .
C21 Fe2 C23 C22 163.3(7) . . . .
C18 Fe2 C23 C22 56.6(15) . . . .
C24 Fe2 C23 C22 -121.0(12) . . . .
C25 Fe2 C23 C22 -81.3(9) . . . .
C20 Fe2 C23 C22 123.0(8) . . . .
C26 Fe2 C23 C22 -38.0(8) . . . .
C17 Fe2 C23 C22 -174.0(13) . . . .
C19 Fe2 C23 C24 -157.3(8) . . . .
C21 Fe2 C23 C24 -75.8(10) . . . .
C18 Fe2 C23 C24 177.6(10) . . . .
C25 Fe2 C23 C24 39.6(9) . . . .
C22 Fe2 C23 C24 121.0(12) . . . .
C20 Fe2 C23 C24 -116.0(9) . . . .
C26 Fe2 C23 C24 82.9(9) . . . .
C17 Fe2 C23 C24 -53.0(19) . . . .
C22 C23 C24 C25 -2.3(16) . . . .
Fe2 C23 C24 C25 -60.4(10) . . . .
C22 C23 C24 Fe2 58.1(10) . . . .
C19 Fe2 C24 C23 44.9(15) . . . .
C21 Fe2 C24 C23 121.7(8) . . . .
C18 Fe2 C24 C23 -175.7(19) . . . .
C25 Fe2 C24 C23 -116.8(12) . . . .
C22 Fe2 C24 C23 -36.5(8) . . . .
C20 Fe2 C24 C23 78.4(9) . . . .
C26 Fe2 C24 C23 -80.1(9) . . . .
C17 Fe2 C24 C23 161.5(7) . . . .
C19 Fe2 C24 C25 161.7(10) . . . .
C21 Fe2 C24 C25 -121.5(8) . . . .
C18 Fe2 C24 C25 -59(3) . . . .
C22 Fe2 C24 C25 80.3(9) . . . .
C20 Fe2 C24 C25 -164.8(8) . . . .
C23 Fe2 C24 C25 116.8(12) . . . .
C26 Fe2 C24 C25 36.7(8) . . . .
C17 Fe2 C24 C25 -81.7(10) . . . .
C23 C24 C25 C26 1.2(16) . . . .
Fe2 C24 C25 C26 -59.8(10) . . . .
C23 C24 C25 Fe2 61.1(10) . . . .
C19 Fe2 C25 C26 -26(2) . . . .
C21 Fe2 C25 C26 -163.8(7) . . . .
C18 Fe2 C25 C26 -76.3(10) . . . .
C24 Fe2 C25 C26 119.9(12) . . . .
C22 Fe2 C25 C26 37.4(8) . . . .
C20 Fe2 C25 C26 153.7(11) . . . .
C23 Fe2 C25 C26 80.9(9) . . . .
C17 Fe2 C25 C26 -119.2(8) . . . .
C19 Fe2 C25 C24 -145.9(17) . . . .
C21 Fe2 C25 C24 76.3(9) . . . .
C18 Fe2 C25 C24 163.8(8) . . . .
C22 Fe2 C25 C24 -82.5(9) . . . .
C20 Fe2 C25 C24 33.8(16) . . . .
C23 Fe2 C25 C24 -38.9(8) . . . .
C26 Fe2 C25 C24 -119.9(12) . . . .
C17 Fe2 C25 C24 120.9(8) . . . .
C24 C25 C26 C22 0.2(16) . . . .
Fe2 C25 C26 C22 -58.5(9) . . . .
C24 C25 C26 Fe2 58.8(10) . . . .
C23 C22 C26 C25 -1.7(15) . . . .
Fe2 C22 C26 C25 58.4(10) . . . .
C23 C22 C26 Fe2 -60.1(9) . . . .
C19 Fe2 C26 C25 171.5(8) . . . .
C21 Fe2 C26 C25 40.3(18) . . . .
C18 Fe2 C26 C25 126.3(8) . . . .
C24 Fe2 C26 C25 -38.1(8) . . . .
C22 Fe2 C26 C25 -120.0(12) . . . .
C20 Fe2 C26 C25 -147.5(13) . . . .
C23 Fe2 C26 C25 -82.2(9) . . . .
C17 Fe2 C26 C25 82.0(9) . . . .
C19 Fe2 C26 C22 -68.5(9) . . . .
C21 Fe2 C26 C22 160.4(12) . . . .
C18 Fe2 C26 C22 -113.6(8) . . . .
C24 Fe2 C26 C22 81.9(9) . . . .
C25 Fe2 C26 C22 120.0(12) . . . .
C20 Fe2 C26 C22 -27.5(18) . . . .
C23 Fe2 C26 C22 37.8(8) . . . .
C17 Fe2 C26 C22 -158.0(7) . . . .
C28 N2 C27 O2 -0.6(14) . . . .
Au1 N2 C27 O2 169.1(7) . . . .
C28 N2 C27 C18 175.3(11) . . . .
Au1 N2 C27 C18 -15.0(16) . . . .
C29 O2 C27 N2 -7.8(13) . . . .
C29 O2 C27 C18 176.0(10) . . . .
C17 C18 C27 N2 -28.7(19) . . . .
C19 C18 C27 N2 155.1(12) . . . .
Fe2 C18 C27 N2 -118.4(12) . . . .
C17 C18 C27 O2 147.1(11) . . . .
C19 C18 C27 O2 -29.1(17) . . . .
Fe2 C18 C27 O2 57.3(14) . . . .
C27 N2 C28 C30 -113.3(11) . . . .
Au1 N2 C28 C30 77.4(11) . . . .
C27 N2 C28 C29 7.9(12) . . . .
Au1 N2 C28 C29 -161.3(7) . . . .
C27 O2 C29 C28 12.1(11) . . . .
N2 C28 C29 O2 -11.9(11) . . . .
C30 C28 C29 O2 105.0(10) . . . .
N2 C28 C30 C32 -176.4(10) . . . .
C29 C28 C30 C32 71.6(13) . . . .
N2 C28 C30 C31 56.0(13) . . . .
C29 C28 C30 C31 -56.1(13) . . . .
